data_7004833
loop_
_publ_author_name
'Huang, Deguang'
'Zhang, Xiaofeng'
'Ma, Chengbing'
'Chen, Hui'
'Chen, Changneng'
'Liu, Qiutian'
'Zhang, Chunxi'
'Liao, Daizheng'
'Li, Licun'

_publ_section_title
;
 Aggregation of tetranuclear Mn building blocks with alkali ion.
 Syntheses, crystal structures and chemical behaviors of monomer, dimer
 and polymer containing [Mn4(mu3-O)2]8+ units.
;
_journal_issue 6
_journal_name_full 'Dalton transactions (Cambridge, England : 2003)'
_journal_page_first 680
_journal_page_last 688
_journal_paper_doi 10.1039/b609948c
_journal_year 2007
_chemical_formula_moiety '[Mn4O2(AcO)7(pyz)2]2(CH3CN)Na(Et4N)'
_chemical_formula_sum 'C58 H77 Mn8 N10 Na O40'
_chemical_formula_weight 2016.81
_chemical_name_systematic
;
?
;
_space_group_IT_number 15
_symmetry_cell_setting monoclinic
_symmetry_space_group_name_Hall '-C 2yc'
_symmetry_space_group_name_H-M 'C 1 2/c 1'
_atom_sites_solution_hydrogens geom
_atom_sites_solution_primary direct
_atom_sites_solution_secondary difmap
_audit_creation_method SHELXL-97
_cell_angle_alpha 90.00
_cell_angle_beta 122.94(3)
_cell_angle_gamma 90.00
_cell_formula_units_Z 4
_cell_length_a 22.861(5)
_cell_length_b 25.778(5)
_cell_length_c 16.294(3)
_cell_measurement_reflns_used 28237
_cell_measurement_temperature 293(2)
_cell_measurement_theta_max 27.48
_cell_measurement_theta_min 2.39
_cell_volume 8059(4)
_computing_cell_refinement 'Bruker XSCANS'
_computing_data_collection 'Bruker XSCANS'
_computing_data_reduction 'Bruker SHELXTL'
_computing_molecular_graphics 'Bruker SHELXTL'
_computing_publication_material 'Bruker SHELXTL'
_computing_structure_refinement 'SHELXL-97 (Sheldrick, 1997)'
_computing_structure_solution 'SHELXS-97 (Sheldrick, 1990)'
_diffrn_ambient_temperature 293(2)
_diffrn_measured_fraction_theta_full 0.986
_diffrn_measured_fraction_theta_max 0.986
_diffrn_measurement_device_type 'Weissenberg IP'
_diffrn_measurement_method '\w scans'
_diffrn_radiation_monochromator graphite
_diffrn_radiation_source 'fine-focus sealed tube'
_diffrn_radiation_type MoK\a
_diffrn_radiation_wavelength 0.71073
_diffrn_reflns_av_R_equivalents 0.0299
_diffrn_reflns_av_sigmaI/netI 0.0507
_diffrn_reflns_limit_h_max 29
_diffrn_reflns_limit_h_min -29
_diffrn_reflns_limit_k_max 33
_diffrn_reflns_limit_k_min -33
_diffrn_reflns_limit_l_max 21
_diffrn_reflns_limit_l_min -21
_diffrn_reflns_number 16656
_diffrn_reflns_theta_full 27.48
_diffrn_reflns_theta_max 27.48
_diffrn_reflns_theta_min 2.17
_diffrn_standards_decay_% 0
_diffrn_standards_interval_count 0
_diffrn_standards_interval_time 0
_diffrn_standards_number 0
_exptl_absorpt_coefficient_mu 1.315
_exptl_absorpt_correction_T_max 1.0000
_exptl_absorpt_correction_T_min .7923
_exptl_absorpt_correction_type empirical
_exptl_absorpt_process_details 'SADABS (Sheldrick, 1996)'
_exptl_crystal_colour black
_exptl_crystal_density_diffrn 1.662
_exptl_crystal_density_method 'not measured'
_exptl_crystal_description block
_exptl_crystal_F_000 4104
_exptl_crystal_size_max 0.20
_exptl_crystal_size_mid 0.16
_exptl_crystal_size_min 0.08
_refine_diff_density_max 0.879
_refine_diff_density_min -0.413
_refine_diff_density_rms 0.070
_refine_ls_extinction_method none
_refine_ls_goodness_of_fit_ref 0.940
_refine_ls_hydrogen_treatment constr
_refine_ls_matrix_type full
_refine_ls_number_parameters 545
_refine_ls_number_reflns 9123
_refine_ls_number_restraints 8
_refine_ls_restrained_S_all 0.943
_refine_ls_R_factor_all 0.0610
_refine_ls_R_factor_gt 0.0376
_refine_ls_shift/su_max 0.001
_refine_ls_shift/su_mean 0.000
_refine_ls_structure_factor_coef Fsqd
_refine_ls_weighting_details 'calc w=1/[\s^2^(Fo^2^)+(0.0583P)^2^+0.0000P] where P=(Fo^2^+2Fc^2^)/3'
_refine_ls_weighting_scheme calc
_refine_ls_wR_factor_gt 0.0942
_refine_ls_wR_factor_ref 0.1016
_reflns_number_gt 6299
_reflns_number_total 9123
_reflns_threshold_expression >2sigma(I)
_cod_data_source_file b609948c.txt
_cod_data_source_block complex_5
_cod_depositor_comments
;
The following automatic conversions were performed:
'_symmetry_cell_setting' value 'Monoclinic' changed to 'monoclinic'
according to '/home/saulius/struct/CIF-dictionaries/cif_core.dic'
dictionary named 'cif_core.dic' version 2.4.1 from 2010-06-29.

Automatic conversion script
Id: cif_fix_enum 1527 2010-12-29 10:47:43Z saulius 
;
_cod_original_cell_volume 8058(3)
_cod_original_sg_symbol_H-M C2/c
_cod_database_code 7004833

loop_
_symmetry_equiv_pos_as_xyz
'x, y, z'
'-x, y, -z+1/2'
'x+1/2, y+1/2, z'
'-x+1/2, y+1/2, -z+1/2'
'-x, -y, -z'
'x, -y, z-1/2'
'-x+1/2, -y+1/2, -z'
'x+1/2, -y+1/2, z-1/2'

loop_
_atom_site_label
_atom_site_type_symbol
_atom_site_fract_x
_atom_site_fract_y
_atom_site_fract_z
_atom_site_U_iso_or_equiv
_atom_site_adp_type
_atom_site_occupancy
_atom_site_symmetry_multiplicity
_atom_site_calc_flag
_atom_site_refinement_flags
_atom_site_disorder_assembly
_atom_site_disorder_group
Mn1 Mn 0.69500(2) 0.076232(15) 0.66841(3) 0.03247(11) Uani 1 1 d . . .
Mn2 Mn 0.60244(2) 0.176749(15) 0.67302(3) 0.03045(10) Uani 1 1 d . . .
Mn3 Mn 0.74946(2) 0.186394(15) 0.78905(3) 0.02949(10) Uani 1 1 d . . .
Mn4 Mn 0.65623(2) 0.287757(16) 0.64023(3) 0.03236(11) Uani 1 1 d . . .
Na1 Na 0.5000 0.14500(9) 0.7500 0.0646(6) Uani 1 2 d S . .
O1 O 0.70423(11) 0.01126(8) 0.61802(14) 0.0423(5) Uani 1 1 d . . .
O2 O 0.71141(14) -0.07478(9) 0.63657(19) 0.0619(7) Uani 1 1 d . . .
O3 O 0.58082(11) 0.06583(8) 0.57303(16) 0.0496(5) Uani 1 1 d . . .
O4 O 0.53506(10) 0.12089(8) 0.62922(16) 0.0439(5) Uani 1 1 d . . .
O5 O 0.80796(11) 0.07218(8) 0.78397(15) 0.0447(5) Uani 1 1 d . . .
O6 O 0.82504(10) 0.14041(8) 0.87912(13) 0.0396(5) Uani 1 1 d . . .
O7 O 0.71085(11) 0.11347(8) 0.58064(14) 0.0415(5) Uani 1 1 d . . .
O8 O 0.77714(11) 0.17844(8) 0.67939(15) 0.0409(5) Uani 1 1 d . . .
O9 O 0.54459(11) 0.29050(8) 0.58356(15) 0.0451(5) Uani 1 1 d . . .
O10 O 0.52400(10) 0.22116(8) 0.64629(15) 0.0425(5) Uani 1 1 d . . .
O11 O 0.76638(11) 0.29920(8) 0.71345(15) 0.0426(5) Uani 1 1 d . . .
O12 O 0.81524(10) 0.24336(8) 0.83987(13) 0.0382(4) Uani 1 1 d . . .
O13 O 0.63696(11) 0.25105(8) 0.52293(14) 0.0428(5) Uani 1 1 d . . .
O14 O 0.57492(11) 0.18391(8) 0.52313(14) 0.0433(5) Uani 1 1 d . . .
O15 O 0.61384(10) 0.16909(8) 0.81418(14) 0.0420(5) Uani 1 1 d . . .
O16 O 0.72608(11) 0.19064(8) 0.90668(13) 0.0392(5) Uani 1 1 d . . .
O17 O 0.68272(9) 0.13326(7) 0.72581(12) 0.0298(4) Uani 1 1 d . . .
O18 O 0.66953(9) 0.22993(7) 0.71502(12) 0.0302(4) Uani 1 1 d . . .
O19 O 0.63993(11) 0.35278(8) 0.57388(14) 0.0429(5) Uani 1 1 d . . .
O20 O 0.60296(19) 0.43396(10) 0.5638(2) 0.0832(10) Uani 1 1 d . . .
N1 N 0.69166(13) 0.02557(9) 0.76512(17) 0.0388(6) Uani 1 1 d . . .
N2 N 0.7045(3) -0.05292(15) 0.8886(3) 0.1021(15) Uani 1 1 d . . .
N3 N 0.65788(12) 0.33801(9) 0.74317(17) 0.0363(5) Uani 1 1 d . . .
N4 N 0.63962(18) 0.41457(12) 0.8468(2) 0.0631(8) Uani 1 1 d . . .
C1 C 0.6891(2) 0.03589(14) 0.8431(3) 0.0576(9) Uani 1 1 d . . .
H1A H 0.6833 0.0698 0.8569 0.069 Uiso 1 1 calc R . .
C2 C 0.6952(3) -0.00400(18) 0.9032(3) 0.0891(16) Uani 1 1 d . . .
H2B H 0.6925 0.0038 0.9569 0.107 Uiso 1 1 calc R . .
C3 C 0.7081(2) -0.06249(14) 0.8112(3) 0.0707(11) Uani 1 1 d . . .
H3A H 0.7153 -0.0964 0.7991 0.085 Uiso 1 1 calc R . .
C4 C 0.70155(16) -0.02381(11) 0.7485(2) 0.0416(7) Uani 1 1 d . . .
C5 C 0.70610(15) -0.03139(11) 0.6614(2) 0.0414(7) Uani 1 1 d . . .
C6 C 0.53133(17) 0.08322(12) 0.5762(3) 0.0495(8) Uani 1 1 d . . .
C7 C 0.4598(2) 0.06064(18) 0.5102(4) 0.105(2) Uani 1 1 d . . .
H7A H 0.4520 0.0540 0.4470 0.157 Uiso 1 1 calc R . .
H7B H 0.4256 0.0847 0.5038 0.157 Uiso 1 1 calc R . .
H7C H 0.4563 0.0288 0.5376 0.157 Uiso 1 1 calc R . .
C8 C 0.84058(15) 0.09566(12) 0.8633(2) 0.0387(6) Uani 1 1 d . . .
C9 C 0.9039(2) 0.07056(15) 0.9486(3) 0.0639(10) Uani 1 1 d . . .
H9A H 0.8933 0.0590 0.9950 0.096 Uiso 1 1 calc R . .
H9B H 0.9414 0.0952 0.9791 0.096 Uiso 1 1 calc R . .
H9C H 0.9176 0.0414 0.9260 0.096 Uiso 1 1 calc R . .
C10 C 0.75117(15) 0.15340(11) 0.6025(2) 0.0365(6) Uani 1 1 d . . .
C11 C 0.7669(2) 0.16825(14) 0.5276(3) 0.0560(9) Uani 1 1 d . . .
H11A H 0.7402 0.1468 0.4706 0.084 Uiso 1 1 calc R . .
H11B H 0.8157 0.1635 0.5542 0.084 Uiso 1 1 calc R . .
H11C H 0.7548 0.2040 0.5099 0.084 Uiso 1 1 calc R . .
C12 C 0.51035(15) 0.26658(12) 0.6099(2) 0.0399(7) Uani 1 1 d . . .
C13 C 0.44725(19) 0.29217(15) 0.5978(3) 0.0630(10) Uani 1 1 d . . .
H13A H 0.4590 0.3267 0.6239 0.095 Uiso 1 1 calc R . .
H13B H 0.4314 0.2726 0.6323 0.095 Uiso 1 1 calc R . .
H13C H 0.4109 0.2936 0.5297 0.095 Uiso 1 1 calc R . .
C14 C 0.81644(15) 0.28257(11) 0.7921(2) 0.0355(6) Uani 1 1 d . . .
C15 C 0.88473(18) 0.31040(14) 0.8384(3) 0.0559(9) Uani 1 1 d . . .
H15A H 0.8986 0.3127 0.7925 0.084 Uiso 1 1 calc R . .
H15B H 0.9194 0.2917 0.8953 0.084 Uiso 1 1 calc R . .
H15C H 0.8800 0.3447 0.8572 0.084 Uiso 1 1 calc R . .
C16 C 0.59879(16) 0.21099(12) 0.4853(2) 0.0392(7) Uani 1 1 d . . .
C17 C 0.5817(2) 0.19617(16) 0.3848(2) 0.0651(10) Uani 1 1 d . . .
H17A H 0.5960 0.1610 0.3859 0.098 Uiso 1 1 calc R . .
H17B H 0.6060 0.2189 0.3663 0.098 Uiso 1 1 calc R . .
H17C H 0.5324 0.1992 0.3384 0.098 Uiso 1 1 calc R . .
C18 C 0.66891(16) 0.17972(10) 0.8954(2) 0.0364(6) Uani 1 1 d . . .
C19 C 0.66337(19) 0.17865(15) 0.9829(2) 0.0575(9) Uani 1 1 d . . .
H19A H 0.6838 0.1472 1.0191 0.086 Uiso 1 1 calc R . .
H19B H 0.6152 0.1801 0.9619 0.086 Uiso 1 1 calc R . .
H19C H 0.6875 0.2080 1.0240 0.086 Uiso 1 1 calc R . .
C20 C 0.67112(16) 0.32890(12) 0.8324(2) 0.0425(7) Uani 1 1 d . . .
H20A H 0.6864 0.2963 0.8607 0.051 Uiso 1 1 calc R . .
C21 C 0.66213(18) 0.36763(13) 0.8828(2) 0.0494(8) Uani 1 1 d . . .
H21A H 0.6724 0.3604 0.9452 0.059 Uiso 1 1 calc R . .
C22 C 0.6276(2) 0.42322(13) 0.7579(3) 0.0614(10) Uani 1 1 d . . .
H22A H 0.6125 0.4559 0.7301 0.074 Uiso 1 1 calc R . .
C23 C 0.63678(17) 0.38572(11) 0.7059(2) 0.0427(7) Uani 1 1 d . . .
C24 C 0.62452(19) 0.39309(12) 0.6061(2) 0.0502(8) Uani 1 1 d . . .
C25 C 0.5191(9) -0.0007(4) 0.7947(10) 0.120(5) Uani 0.50 1 d PD . .
N5 N 0.5000 0.0385(7) 0.7500 0.111(8) Uiso 0.50 2 d SPD . 1
C26 C 0.5475(13) -0.0548(8) 0.8531(18) 0.104(7) Uiso 0.25 1 d PD . 1
N5' N 0.5236(13) 0.0436(7) 0.7844(18) 0.101(7) Uiso 0.25 1 d PD . 2
C26' C 0.5160(14) -0.0579(7) 0.8057(18) 0.102(7) Uiso 0.25 1 d PD . 2
N6 N 0.5000 0.39050(18) 0.2500 0.0723(14) Uani 1 2 d SD . .
C27 C 0.4379(4) 0.4218(3) 0.2297(5) 0.182(4) Uani 1 1 d D . .
H27A H 0.4498 0.4393 0.2895 0.218 Uiso 1 1 calc R . .
H27B H 0.4001 0.3979 0.2130 0.218 Uiso 1 1 calc R . .
C28 C 0.4111(6) 0.4622(3) 0.1483(5) 0.287(8) Uani 1 1 d D . .
H28A H 0.3717 0.4799 0.1415 0.430 Uiso 1 1 calc R . .
H28B H 0.3973 0.4454 0.0879 0.430 Uiso 1 1 calc R . .
H28C H 0.4474 0.4868 0.1645 0.430 Uiso 1 1 calc R . .
C29 C 0.5222(3) 0.3586(2) 0.3388(3) 0.0888(14) Uani 1 1 d D . .
H29A H 0.5343 0.3820 0.3926 0.107 Uiso 1 1 calc R . .
H29B H 0.5641 0.3398 0.3558 0.107 Uiso 1 1 calc R . .
C30 C 0.4698(2) 0.32048(18) 0.3303(4) 0.0836(13) Uani 1 1 d D . .
H30A H 0.4888 0.3024 0.3911 0.125 Uiso 1 1 calc R . .
H30B H 0.4587 0.2961 0.2792 0.125 Uiso 1 1 calc R . .
H30C H 0.4283 0.3385 0.3149 0.125 Uiso 1 1 calc R . .

loop_
_atom_site_aniso_label
_atom_site_aniso_U_11
_atom_site_aniso_U_22
_atom_site_aniso_U_33
_atom_site_aniso_U_23
_atom_site_aniso_U_13
_atom_site_aniso_U_12
Mn1 0.0436(2) 0.0252(2) 0.0325(2) -0.00376(17) 0.02325(19) -0.00277(18)
Mn2 0.0319(2) 0.0275(2) 0.0323(2) -0.00095(17) 0.01769(17) -0.00193(17)
Mn3 0.0319(2) 0.0253(2) 0.0281(2) -0.00255(16) 0.01432(17) -0.00195(16)
Mn4 0.0412(2) 0.0270(2) 0.0299(2) 0.00130(17) 0.01999(19) -0.00109(18)
Na1 0.0426(10) 0.0906(16) 0.0701(13) 0.000 0.0369(10) 0.000
O1 0.0579(13) 0.0334(11) 0.0415(11) -0.0089(9) 0.0308(10) -0.0031(10)
O2 0.0799(18) 0.0348(12) 0.0683(16) -0.0111(12) 0.0385(14) 0.0082(12)
O3 0.0451(13) 0.0387(12) 0.0526(13) -0.0127(10) 0.0186(11) -0.0069(10)
O4 0.0399(11) 0.0371(11) 0.0536(12) -0.0075(10) 0.0247(10) -0.0093(9)
O5 0.0437(12) 0.0409(12) 0.0440(12) -0.0068(10) 0.0203(10) 0.0018(10)
O6 0.0398(11) 0.0349(11) 0.0345(10) -0.0011(9) 0.0140(9) 0.0048(9)
O7 0.0572(13) 0.0391(11) 0.0344(10) -0.0049(9) 0.0289(10) -0.0094(10)
O8 0.0486(12) 0.0405(11) 0.0408(11) -0.0079(9) 0.0290(10) -0.0079(9)
O9 0.0414(12) 0.0407(12) 0.0493(12) 0.0078(10) 0.0222(10) 0.0030(10)
O10 0.0369(11) 0.0398(12) 0.0534(12) 0.0056(10) 0.0262(10) 0.0057(9)
O11 0.0450(12) 0.0389(11) 0.0454(12) 0.0043(10) 0.0256(10) -0.0037(9)
O12 0.0409(11) 0.0345(11) 0.0341(10) -0.0046(9) 0.0172(9) -0.0068(9)
O13 0.0552(13) 0.0432(12) 0.0362(11) -0.0037(9) 0.0288(10) -0.0065(10)
O14 0.0497(12) 0.0411(12) 0.0321(10) -0.0039(9) 0.0177(10) -0.0080(10)
O15 0.0406(11) 0.0545(13) 0.0341(10) -0.0037(10) 0.0223(9) -0.0035(10)
O16 0.0446(11) 0.0438(12) 0.0309(10) -0.0023(9) 0.0216(9) -0.0033(9)
O17 0.0334(10) 0.0255(9) 0.0300(9) -0.0030(7) 0.0169(8) -0.0045(7)
O18 0.0352(10) 0.0263(9) 0.0297(9) -0.0004(8) 0.0179(8) -0.0012(8)
O19 0.0599(13) 0.0334(11) 0.0394(11) 0.0074(9) 0.0296(10) 0.0005(10)
O20 0.147(3) 0.0411(14) 0.0652(17) 0.0237(13) 0.0598(19) 0.0300(16)
N1 0.0462(14) 0.0319(12) 0.0409(13) 0.0004(11) 0.0254(11) 0.0014(11)
N2 0.187(5) 0.066(2) 0.100(3) 0.041(2) 0.108(3) 0.037(3)
N3 0.0414(13) 0.0303(12) 0.0362(12) 0.0021(10) 0.0204(11) -0.0004(10)
N4 0.088(2) 0.0490(17) 0.0597(19) -0.0032(15) 0.0454(18) 0.0096(16)
C1 0.089(3) 0.049(2) 0.055(2) 0.0029(17) 0.053(2) 0.0099(19)
C2 0.155(5) 0.073(3) 0.075(3) 0.028(2) 0.086(3) 0.032(3)
C3 0.102(3) 0.041(2) 0.083(3) 0.018(2) 0.059(3) 0.017(2)
C4 0.0484(17) 0.0306(15) 0.0443(16) 0.0037(13) 0.0241(14) 0.0045(13)
C5 0.0376(15) 0.0340(15) 0.0445(16) -0.0073(13) 0.0171(13) 0.0011(13)
C6 0.0384(17) 0.0332(16) 0.062(2) -0.0044(15) 0.0177(16) -0.0058(14)
C7 0.045(2) 0.074(3) 0.147(5) -0.056(3) 0.021(3) -0.016(2)
C8 0.0383(15) 0.0370(15) 0.0394(15) 0.0047(13) 0.0201(13) 0.0018(13)
C9 0.065(2) 0.054(2) 0.0468(19) 0.0042(17) 0.0141(17) 0.0229(18)
C10 0.0399(15) 0.0361(15) 0.0391(15) 0.0004(13) 0.0253(13) -0.0006(13)
C11 0.075(2) 0.060(2) 0.0531(19) -0.0050(17) 0.0472(19) -0.0148(19)
C12 0.0361(15) 0.0408(16) 0.0349(15) -0.0037(13) 0.0141(13) 0.0044(13)
C13 0.057(2) 0.056(2) 0.081(3) 0.011(2) 0.040(2) 0.0179(18)
C14 0.0423(16) 0.0315(14) 0.0390(15) -0.0086(13) 0.0262(14) -0.0052(12)
C15 0.0496(19) 0.056(2) 0.062(2) -0.0017(18) 0.0297(17) -0.0159(17)
C16 0.0434(16) 0.0418(16) 0.0283(13) 0.0001(13) 0.0168(13) 0.0039(14)
C17 0.084(3) 0.072(3) 0.0375(17) -0.0125(18) 0.0321(19) -0.010(2)
C18 0.0483(17) 0.0307(14) 0.0361(14) 0.0049(12) 0.0267(14) 0.0060(13)
C19 0.057(2) 0.084(3) 0.0375(16) 0.0037(17) 0.0302(16) 0.0070(19)
C20 0.0466(17) 0.0405(16) 0.0387(16) 0.0033(13) 0.0220(14) -0.0018(14)
C21 0.057(2) 0.053(2) 0.0406(17) -0.0021(15) 0.0278(15) -0.0026(16)
C22 0.087(3) 0.0394(18) 0.059(2) 0.0070(17) 0.040(2) 0.0201(19)
C23 0.0526(18) 0.0320(15) 0.0423(16) 0.0039(13) 0.0251(14) 0.0066(14)
C24 0.069(2) 0.0336(16) 0.0461(18) 0.0051(14) 0.0305(17) 0.0017(16)
C25 0.161(15) 0.086(7) 0.156(13) 0.013(7) 0.114(14) 0.022(8)
N6 0.122(4) 0.051(3) 0.042(2) 0.000 0.043(3) 0.000
C27 0.280(10) 0.171(7) 0.094(4) 0.025(5) 0.102(6) 0.118(7)
C28 0.59(2) 0.182(8) 0.135(6) 0.109(6) 0.225(10) 0.270(11)
C29 0.094(3) 0.095(4) 0.063(3) 0.011(3) 0.033(2) 0.001(3)
C30 0.077(3) 0.090(3) 0.091(3) -0.005(3) 0.050(3) -0.018(3)

loop_
_atom_type_symbol
_atom_type_description
_atom_type_scat_dispersion_real
_atom_type_scat_dispersion_imag
_atom_type_scat_source
C C 0.0033 0.0016 'International Tables Vol C Tables 4.2.6.8 and 6.1.1.4'
H H 0.0000 0.0000 'International Tables Vol C Tables 4.2.6.8 and 6.1.1.4'
N N 0.0061 0.0033 'International Tables Vol C Tables 4.2.6.8 and 6.1.1.4'
O O 0.0106 0.0060 'International Tables Vol C Tables 4.2.6.8 and 6.1.1.4'
Cl Cl 0.1484 0.1585 'International Tables Vol C Tables 4.2.6.8 and 6.1.1.4'
Na Na 0.0362 0.0249 'International Tables Vol C Tables 4.2.6.8 and 6.1.1.4'
Mn Mn 0.3368 0.7283 'International Tables Vol C Tables 4.2.6.8 and 6.1.1.4'

loop_
_geom_angle_atom_site_label_1
_geom_angle_atom_site_label_2
_geom_angle_atom_site_label_3
_geom_angle
_geom_angle_site_symmetry_1
_geom_angle_site_symmetry_3
_geom_angle_publ_flag
O17 Mn1 O7 97.01(8) . . ?
O17 Mn1 O1 172.45(8) . . ?
O7 Mn1 O1 90.49(9) . . ?
O17 Mn1 N1 92.17(9) . . ?
O7 Mn1 N1 168.87(9) . . ?
O1 Mn1 N1 80.49(9) . . ?
O17 Mn1 O3 90.34(8) . . ?
O7 Mn1 O3 99.59(9) . . ?
O1 Mn1 O3 87.49(9) . . ?
N1 Mn1 O3 86.60(10) . . ?
O17 Mn1 O5 92.01(8) . . ?
O7 Mn1 O5 92.97(9) . . ?
O1 Mn1 O5 88.51(8) . . ?
N1 Mn1 O5 80.38(9) . . ?
O3 Mn1 O5 166.85(9) . . ?
O18 Mn2 O17 82.56(8) . . ?
O18 Mn2 O4 178.44(9) . . ?
O17 Mn2 O4 96.10(8) . . ?
O18 Mn2 O10 96.94(8) . . ?
O17 Mn2 O10 168.16(8) . . ?
O4 Mn2 O10 84.53(9) . . ?
O18 Mn2 O14 91.56(8) . . ?
O17 Mn2 O14 100.13(8) . . ?
O4 Mn2 O14 87.88(9) . . ?
O10 Mn2 O14 91.71(9) . . ?
O18 Mn2 O15 94.36(8) . . ?
O17 Mn2 O15 86.41(8) . . ?
O4 Mn2 O15 86.34(9) . . ?
O10 Mn2 O15 81.82(9) . . ?
O14 Mn2 O15 171.70(8) . . ?
O18 Mn2 Mn3 42.13(6) . . ?
O17 Mn2 Mn3 41.41(5) . . ?
O4 Mn2 Mn3 136.69(7) . . ?
O10 Mn2 Mn3 134.82(6) . . ?
O14 Mn2 Mn3 104.82(7) . . ?
O15 Mn2 Mn3 83.45(6) . . ?
O18 Mn2 Na1 130.28(6) . . ?
O17 Mn2 Na1 112.92(6) . . ?
O4 Mn2 Na1 51.00(7) . . ?
O10 Mn2 Na1 58.62(7) . . ?
O14 Mn2 Na1 128.00(6) . . ?
O15 Mn2 Na1 43.90(6) . . ?
Mn3 Mn2 Na1 126.66(2) . . ?
O17 Mn3 O18 82.53(8) . . ?
O17 Mn3 O12 173.72(8) . . ?
O18 Mn3 O12 94.48(9) . . ?
O17 Mn3 O6 95.30(9) . . ?
O18 Mn3 O6 170.17(8) . . ?
O12 Mn3 O6 88.56(9) . . ?
O17 Mn3 O8 89.60(8) . . ?
O18 Mn3 O8 98.06(8) . . ?
O12 Mn3 O8 85.33(8) . . ?
O6 Mn3 O8 91.49(8) . . ?
O17 Mn3 O16 90.26(8) . . ?
O18 Mn3 O16 85.46(8) . . ?
O12 Mn3 O16 95.03(8) . . ?
O6 Mn3 O16 84.96(8) . . ?
O8 Mn3 O16 176.42(8) . . ?
O17 Mn3 Mn2 42.07(6) . . ?
O18 Mn3 Mn2 41.44(6) . . ?
O12 Mn3 Mn2 135.71(6) . . ?
O6 Mn3 Mn2 134.00(7) . . ?
O8 Mn3 Mn2 102.14(6) . . ?
O16 Mn3 Mn2 80.09(6) . . ?
O18 Mn4 O19 172.37(9) . . ?
O18 Mn4 O13 97.08(8) . . ?
O19 Mn4 O13 90.03(9) . . ?
O18 Mn4 N3 92.63(8) . . ?
O19 Mn4 N3 79.92(9) . . ?
O13 Mn4 N3 166.88(9) . . ?
O18 Mn4 O11 91.25(8) . . ?
O19 Mn4 O11 90.16(9) . . ?
O13 Mn4 O11 100.53(9) . . ?
N3 Mn4 O11 88.01(9) . . ?
O18 Mn4 O9 92.31(8) . . ?
O19 Mn4 O9 84.81(9) . . ?
O13 Mn4 O9 90.69(9) . . ?
N3 Mn4 O9 80.09(9) . . ?
O11 Mn4 O9 167.71(8) . . ?
O15 Na1 O15 148.67(16) 2_656 . ?
O15 Na1 O4 117.62(7) 2_656 . ?
O15 Na1 O4 70.54(7) . . ?
O15 Na1 O4 70.54(7) 2_656 2_656 ?
O15 Na1 O4 117.62(7) . 2_656 ?
O4 Na1 O4 152.04(14) . 2_656 ?
O15 Na1 N5' 96.9(5) 2_656 2_656 ?
O15 Na1 N5' 114.2(5) . 2_656 ?
O4 Na1 N5' 73.4(4) . 2_656 ?
O4 Na1 N5' 79.2(5) 2_656 2_656 ?
O15 Na1 N5' 114.2(5) 2_656 . ?
O15 Na1 N5' 96.9(5) . . ?
O4 Na1 N5' 79.2(5) . . ?
O4 Na1 N5' 73.4(4) 2_656 . ?
N5' Na1 N5' 22.7(11) 2_656 . ?
O15 Na1 N5 105.66(8) 2_656 . ?
O15 Na1 N5 105.66(8) . . ?
O4 Na1 N5 76.02(7) . . ?
O4 Na1 N5 76.02(7) 2_656 . ?
N5' Na1 N5 11.4(6) 2_656 . ?
N5' Na1 N5 11.4(6) . . ?
O15 Na1 O10 62.98(8) 2_656 2_656 ?
O15 Na1 O10 94.59(9) . 2_656 ?
O4 Na1 O10 150.01(11) . 2_656 ?
O4 Na1 O10 57.92(6) 2_656 2_656 ?
N5' Na1 O10 136.2(4) 2_656 2_656 ?
N5' Na1 O10 129.6(5) . 2_656 ?
N5 Na1 O10 133.89(6) . 2_656 ?
O15 Na1 O10 94.59(9) 2_656 . ?
O15 Na1 O10 62.98(8) . . ?
O4 Na1 O10 57.92(6) . . ?
O4 Na1 O10 150.01(11) 2_656 . ?
N5' Na1 O10 129.6(5) 2_656 . ?
N5' Na1 O10 136.2(4) . . ?
N5 Na1 O10 133.89(6) . . ?
O10 Na1 O10 92.21(11) 2_656 . ?
O15 Na1 Mn2 41.04(5) 2_656 2_656 ?
O15 Na1 Mn2 128.35(7) . 2_656 ?
O4 Na1 Mn2 158.45(5) . 2_656 ?
O4 Na1 Mn2 35.86(5) 2_656 2_656 ?
N5' Na1 Mn2 102.6(4) 2_656 2_656 ?
N5' Na1 Mn2 105.5(4) . 2_656 ?
N5 Na1 Mn2 104.34(4) . 2_656 ?
O10 Na1 Mn2 36.35(4) 2_656 2_656 ?
O10 Na1 Mn2 117.51(8) . 2_656 ?
O15 Na1 Mn2 128.35(7) 2_656 . ?
O15 Na1 Mn2 41.04(5) . . ?
O4 Na1 Mn2 35.86(5) . . ?
O4 Na1 Mn2 158.45(5) 2_656 . ?
N5' Na1 Mn2 105.5(4) 2_656 . ?
N5' Na1 Mn2 102.6(4) . . ?
N5 Na1 Mn2 104.34(4) . . ?
O10 Na1 Mn2 117.51(8) 2_656 . ?
O10 Na1 Mn2 36.35(4) . . ?
Mn2 Na1 Mn2 151.32(8) 2_656 . ?
C5 O1 Mn1 118.93(18) . . ?
C6 O3 Mn1 132.8(2) . . ?
C6 O4 Mn2 124.3(2) . . ?
C6 O4 Na1 140.4(2) . . ?
Mn2 O4 Na1 93.13(9) . . ?
C8 O5 Mn1 128.45(19) . . ?
C8 O6 Mn3 129.04(18) . . ?
C10 O7 Mn1 126.09(18) . . ?
C10 O8 Mn3 132.70(19) . . ?
C12 O9 Mn4 130.29(19) . . ?
C12 O10 Mn2 127.0(2) . . ?
C12 O10 Na1 146.97(19) . . ?
Mn2 O10 Na1 85.03(8) . . ?
C14 O11 Mn4 132.23(19) . . ?
C14 O12 Mn3 127.24(18) . . ?
C16 O13 Mn4 126.45(19) . . ?
C16 O14 Mn2 132.17(19) . . ?
C18 O15 Mn2 124.35(19) . . ?
C18 O15 Na1 140.43(19) . . ?
Mn2 O15 Na1 95.06(8) . . ?
C18 O16 Mn3 125.19(18) . . ?
Mn1 O17 Mn3 123.72(10) . . ?
Mn1 O17 Mn2 127.85(10) . . ?
Mn3 O17 Mn2 96.52(8) . . ?
Mn4 O18 Mn2 122.59(10) . . ?
Mn4 O18 Mn3 130.49(10) . . ?
Mn2 O18 Mn3 96.42(8) . . ?
C24 O19 Mn4 118.96(19) . . ?
C1 N1 C4 118.7(3) . . ?
C1 N1 Mn1 129.6(2) . . ?
C4 N1 Mn1 111.23(19) . . ?
C2 N2 C3 116.5(3) . . ?
C20 N3 C23 117.8(3) . . ?
C20 N3 Mn4 131.0(2) . . ?
C23 N3 Mn4 111.00(19) . . ?
C21 N4 C22 115.8(3) . . ?
N1 C1 C2 119.5(3) . . ?
N1 C1 H1A 120.3 . . ?
C2 C1 H1A 120.3 . . ?
N2 C2 C1 123.3(4) . . ?
N2 C2 H2B 118.4 . . ?
C1 C2 H2B 118.4 . . ?
N2 C3 C4 122.1(3) . . ?
N2 C3 H3A 119.0 . . ?
C4 C3 H3A 119.0 . . ?
N1 C4 C3 119.9(3) . . ?
N1 C4 C5 114.9(3) . . ?
C3 C4 C5 125.1(3) . . ?
O2 C5 O1 125.3(3) . . ?
O2 C5 C4 120.5(3) . . ?
O1 C5 C4 114.2(2) . . ?
O3 C6 O4 125.2(3) . . ?
O3 C6 C7 119.4(3) . . ?
O4 C6 C7 115.3(3) . . ?
C6 C7 H7A 109.5 . . ?
C6 C7 H7B 109.5 . . ?
H7A C7 H7B 109.5 . . ?
C6 C7 H7C 109.5 . . ?
H7A C7 H7C 109.5 . . ?
H7B C7 H7C 109.5 . . ?
O5 C8 O6 125.2(3) . . ?
O5 C8 C9 118.9(3) . . ?
O6 C8 C9 115.9(3) . . ?
C8 C9 H9A 109.5 . . ?
C8 C9 H9B 109.5 . . ?
H9A C9 H9B 109.5 . . ?
C8 C9 H9C 109.5 . . ?
H9A C9 H9C 109.5 . . ?
H9B C9 H9C 109.5 . . ?
O8 C10 O7 124.8(3) . . ?
O8 C10 C11 119.8(3) . . ?
O7 C10 C11 115.5(3) . . ?
C10 C11 H11A 109.5 . . ?
C10 C11 H11B 109.5 . . ?
H11A C11 H11B 109.5 . . ?
C10 C11 H11C 109.5 . . ?
H11A C11 H11C 109.5 . . ?
H11B C11 H11C 109.5 . . ?
O9 C12 O10 125.3(3) . . ?
O9 C12 C13 118.6(3) . . ?
O10 C12 C13 116.1(3) . . ?
C12 C13 H13A 109.5 . . ?
C12 C13 H13B 109.5 . . ?
H13A C13 H13B 109.5 . . ?
C12 C13 H13C 109.5 . . ?
H13A C13 H13C 109.5 . . ?
H13B C13 H13C 109.5 . . ?
O11 C14 O12 125.9(3) . . ?
O11 C14 C15 118.6(3) . . ?
O12 C14 C15 115.6(3) . . ?
C14 C15 H15A 109.5 . . ?
C14 C15 H15B 109.5 . . ?
H15A C15 H15B 109.5 . . ?
C14 C15 H15C 109.5 . . ?
H15A C15 H15C 109.5 . . ?
H15B C15 H15C 109.5 . . ?
O14 C16 O13 126.1(3) . . ?
O14 C16 C17 118.3(3) . . ?
O13 C16 C17 115.6(3) . . ?
C16 C17 H17A 109.5 . . ?
C16 C17 H17B 109.5 . . ?
H17A C17 H17B 109.5 . . ?
C16 C17 H17C 109.5 . . ?
H17A C17 H17C 109.5 . . ?
H17B C17 H17C 109.5 . . ?
O16 C18 O15 124.8(3) . . ?
O16 C18 C19 119.1(3) . . ?
O15 C18 C19 116.1(3) . . ?
C18 C19 H19A 109.5 . . ?
C18 C19 H19B 109.5 . . ?
H19A C19 H19B 109.5 . . ?
C18 C19 H19C 109.5 . . ?
H19A C19 H19C 109.5 . . ?
H19B C19 H19C 109.5 . . ?
N3 C20 C21 120.2(3) . . ?
N3 C20 H20A 119.9 . . ?
C21 C20 H20A 119.9 . . ?
N4 C21 C20 123.2(3) . . ?
N4 C21 H21A 118.4 . . ?
C20 C21 H21A 118.4 . . ?
N4 C22 C23 122.6(3) . . ?
N4 C22 H22A 118.7 . . ?
C23 C22 H22A 118.7 . . ?
N3 C23 C22 120.3(3) . . ?
N3 C23 C24 114.5(3) . . ?
C22 C23 C24 125.1(3) . . ?
O20 C24 O19 125.7(3) . . ?
O20 C24 C23 120.4(3) . . ?
O19 C24 C23 113.9(3) . . ?
N5' C25 N5 26.7(13) . . ?
N5' C25 C25 83.7(16) . 2_656 ?
N5 C25 C25 58.8(9) . 2_656 ?
N5' C25 C26' 177(2) . . ?
N5 C25 C26' 153.3(18) . . ?
C25 C25 C26' 95.3(12) 2_656 . ?
N5' C25 N5' 41(2) . 2_656 ?
N5 C25 N5' 14.6(12) . 2_656 ?
C25 C25 N5' 46.6(7) 2_656 2_656 ?
C26' C25 N5' 139.1(15) . 2_656 ?
N5' C25 C26 153(2) . . ?
N5 C25 C26 177.1(15) . . ?
C25 C25 C26 120.0(11) 2_656 . ?
C26' C25 C26 26.4(12) . . ?
N5' C25 C26 165.5(15) 2_656 . ?
N5' C25 C26' 128.8(17) . 2_656 ?
N5 C25 C26' 106.0(12) . 2_656 ?
C25 C25 C26' 47.5(7) 2_656 2_656 ?
C26' C25 C26' 49.5(15) . 2_656 ?
N5' C25 C26' 94.0(10) 2_656 2_656 ?
C26 C25 C26' 72.6(13) . 2_656 ?
C25 N5 C25 62.4(18) 2_656 . ?
C25 N5 Na1 148.8(9) 2_656 . ?
C25 N5 Na1 148.8(9) . . ?
N5' N5' C25 91.9(18) 2_656 . ?
N5' N5' C25 46.9(8) 2_656 2_656 ?
C25 N5' C25 49.7(14) . 2_656 ?
N5' N5' Na1 78.6(6) 2_656 . ?
C25 N5' Na1 165(2) . . ?
C25 N5' Na1 124.5(12) 2_656 . ?
C25 C26' C26' 83.2(11) . 2_656 ?
C25 C26' C25 37.2(10) . 2_656 ?
C26' C26' C25 47.3(7) 2_656 2_656 ?
C29 N6 C29 113.3(5) 2_655 . ?
C29 N6 C27 106.9(3) 2_655 2_655 ?
C29 N6 C27 107.4(3) . 2_655 ?
C29 N6 C27 107.4(3) 2_655 . ?
C29 N6 C27 106.9(3) . . ?
C27 N6 C27 115.3(8) 2_655 . ?
N6 C27 C28 116.2(7) . . ?
N6 C27 H27A 108.2 . . ?
C28 C27 H27A 108.2 . . ?
N6 C27 H27B 108.2 . . ?
C28 C27 H27B 108.2 . . ?
H27A C27 H27B 107.4 . . ?
C27 C28 H28A 109.5 . . ?
C27 C28 H28B 109.5 . . ?
H28A C28 H28B 109.5 . . ?
C27 C28 H28C 109.5 . . ?
H28A C28 H28C 109.5 . . ?
H28B C28 H28C 109.5 . . ?
N6 C29 C30 116.0(4) . . ?
N6 C29 H29A 108.3 . . ?
C30 C29 H29A 108.3 . . ?
N6 C29 H29B 108.3 . . ?
C30 C29 H29B 108.3 . . ?
H29A C29 H29B 107.4 . . ?
C29 C30 H30A 109.5 . . ?
C29 C30 H30B 109.5 . . ?
H30A C30 H30B 109.5 . . ?
C29 C30 H30C 109.5 . . ?
H30A C30 H30C 109.5 . . ?
H30B C30 H30C 109.5 . . ?

loop_
_geom_bond_atom_site_label_1
_geom_bond_atom_site_label_2
_geom_bond_distance
_geom_bond_site_symmetry_2
_geom_bond_publ_flag
Mn1 O17 1.8439(18) . ?
Mn1 O7 1.9134(19) . ?
Mn1 O1 1.927(2) . ?
Mn1 N1 2.080(2) . ?
Mn1 O3 2.211(2) . ?
Mn1 O5 2.222(2) . ?
Mn2 O18 1.8864(18) . ?
Mn2 O17 1.9100(19) . ?
Mn2 O4 1.939(2) . ?
Mn2 O10 1.966(2) . ?
Mn2 O14 2.173(2) . ?
Mn2 O15 2.178(2) . ?
Mn2 Mn3 2.8322(13) . ?
Mn2 Na1 3.3048(10) . ?
Mn3 O17 1.8856(18) . ?
Mn3 O18 1.9119(19) . ?
Mn3 O12 1.936(2) . ?
Mn3 O6 1.946(2) . ?
Mn3 O8 2.206(2) . ?
Mn3 O16 2.255(2) . ?
Mn4 O18 1.8430(18) . ?
Mn4 O19 1.918(2) . ?
Mn4 O13 1.956(2) . ?
Mn4 N3 2.103(2) . ?
Mn4 O11 2.141(2) . ?
Mn4 O9 2.193(2) . ?
Na1 O15 2.300(2) 2_656 ?
Na1 O15 2.300(2) . ?
Na1 O4 2.572(2) . ?
Na1 O4 2.572(2) 2_656 ?
Na1 N5' 2.665(18) 2_656 ?
Na1 N5' 2.665(18) . ?
Na1 N5 2.744(18) . ?
Na1 O10 2.832(3) 2_656 ?
Na1 O10 2.832(3) . ?
Na1 Mn2 3.3048(10) 2_656 ?
O1 C5 1.296(4) . ?
O2 C5 1.218(3) . ?
O3 C6 1.244(4) . ?
O4 C6 1.271(4) . ?
O5 C8 1.243(3) . ?
O6 C8 1.274(3) . ?
O7 C10 1.296(3) . ?
O8 C10 1.237(3) . ?
O9 C12 1.241(4) . ?
O10 C12 1.273(4) . ?
O11 C14 1.242(3) . ?
O12 C14 1.285(3) . ?
O13 C16 1.273(4) . ?
O14 C16 1.237(4) . ?
O15 C18 1.264(4) . ?
O16 C18 1.249(4) . ?
O19 C24 1.297(4) . ?
O20 C24 1.208(4) . ?
N1 C1 1.330(4) . ?
N1 C4 1.346(4) . ?
N2 C2 1.322(5) . ?
N2 C3 1.332(5) . ?
N3 C20 1.336(4) . ?
N3 C23 1.340(4) . ?
N4 C21 1.321(4) . ?
N4 C22 1.339(4) . ?
C1 C2 1.374(5) . ?
C1 H1A 0.9300 . ?
C2 H2B 0.9300 . ?
C3 C4 1.376(5) . ?
C3 H3A 0.9300 . ?
C4 C5 1.491(4) . ?
C6 C7 1.502(5) . ?
C7 H7A 0.9600 . ?
C7 H7B 0.9600 . ?
C7 H7C 0.9600 . ?
C8 C9 1.502(4) . ?
C9 H9A 0.9600 . ?
C9 H9B 0.9600 . ?
C9 H9C 0.9600 . ?
C10 C11 1.497(4) . ?
C11 H11A 0.9600 . ?
C11 H11B 0.9600 . ?
C11 H11C 0.9600 . ?
C12 C13 1.499(4) . ?
C13 H13A 0.9600 . ?
C13 H13B 0.9600 . ?
C13 H13C 0.9600 . ?
C14 C15 1.497(4) . ?
C15 H15A 0.9600 . ?
C15 H15B 0.9600 . ?
C15 H15C 0.9600 . ?
C16 C17 1.511(4) . ?
C17 H17A 0.9600 . ?
C17 H17B 0.9600 . ?
C17 H17C 0.9600 . ?
C18 C19 1.500(4) . ?
C19 H19A 0.9600 . ?
C19 H19B 0.9600 . ?
C19 H19C 0.9600 . ?
C20 C21 1.377(4) . ?
C20 H20A 0.9300 . ?
C21 H21A 0.9300 . ?
C22 C23 1.373(4) . ?
C22 H22A 0.9300 . ?
C23 C24 1.504(4) . ?
C25 N5' 1.167(16) . ?
C25 N5 1.182(15) . ?
C25 C25 1.22(3) 2_656 ?
C25 C26' 1.492(16) . ?
C25 N5' 1.60(2) 2_656 ?
C25 C26 1.613(16) . ?
C25 C26' 2.02(2) 2_656 ?
N5 C25 1.182(15) 2_656 ?
N5' N5' 1.05(5) 2_656 ?
N5' C25 1.60(2) 2_656 ?
C26' C26' 1.54(5) 2_656 ?
C26' C25 2.02(2) 2_656 ?
N6 C29 1.493(5) 2_655 ?
N6 C29 1.493(5) . ?
N6 C27 1.505(7) 2_655 ?
N6 C27 1.505(7) . ?
C27 C28 1.529(8) . ?
C27 H27A 0.9700 . ?
C27 H27B 0.9700 . ?
C28 H28A 0.9600 . ?
C28 H28B 0.9600 . ?
C28 H28C 0.9600 . ?
C29 C30 1.496(6) . ?
C29 H29A 0.9700 . ?
C29 H29B 0.9700 . ?
C30 H30A 0.9600 . ?
C30 H30B 0.9600 . ?
C30 H30C 0.9600 . ?
